data_2012728
loop_
_publ_author_name
'Kemmitt, Tim'
'Gainsford, Graeme J.'
'Robson-Marsden, Hana'

_publ_section_title
;
 Multiple bridging modes in a novel trinuclear titanium
 1,3-dioxypropane compound,
 Ti~3~(methyliminodiethanolate)~2~(1,3-propanediolate)~4~
;
_journal_issue 5
_journal_name_full 'Acta Crystallographica Section C'
_journal_page_first m310
_journal_page_last m312
_journal_paper_doi 10.1107/S0108270102006273
_journal_volume 58
_journal_year 2002
_chemical_formula_iupac '[Ti3 (C3 H6 O2)4 (C5 H11 N O2)2]'
_chemical_formula_moiety 'C22 H46 N2 O12 Ti3'
_chemical_formula_sum 'C22 H46 N2 O12 Ti3'
_chemical_formula_weight 674.31
_chemical_name_systematic
;
bis(2,2'-methyliminodiethanolato)-1\k^3^O,N,O';3\k^3^O,N,O'-di-\m~3~-propane-
1,3-diolato-1:2:3-\k^4^O:O,O':O'-\m-propane-1,3-diolato-1:3\k^2^O:O'-propane-
1,3-diolato-2\k^2^O,O'-trititanium(IV)
;
_space_group_IT_number 14
_symmetry_cell_setting monoclinic
_symmetry_space_group_name_Hall '-P 2yn'
_symmetry_space_group_name_H-M 'P 1 21/n 1'
_atom_sites_solution_hydrogens geom
_atom_sites_solution_primary direct
_atom_sites_solution_secondary difmap
_audit_creation_method SHELXL97
_cell_angle_alpha 90
_cell_angle_beta 92.842(5)
_cell_angle_gamma 90
_cell_formula_units_Z 4
_cell_length_a 11.732(4)
_cell_length_b 18.415(6)
_cell_length_c 13.703(5)
_cell_measurement_reflns_used 5609
_cell_measurement_temperature 168(2)
_cell_measurement_theta_max 26.26
_cell_measurement_theta_min 2.21
_cell_volume 2956.8(18)
_computing_cell_refinement SMART
_computing_data_collection 'SMART (Siemens, 1996)'
_computing_data_reduction 'SAINT (Siemens, 1996) and SADABS (Sheldrick, 1996)'
_computing_molecular_graphics 'ORTEP-3 in WinGX (Farrugia, 1997)'
_computing_publication_material SHELXL97
_computing_structure_refinement 'SHELXL97 (Sheldrick, 1997)'
_computing_structure_solution 'SHELXS97 (Sheldrick, 1997)'
_diffrn_ambient_temperature 168(2)
_diffrn_detector_area_resol_mean 8.192
_diffrn_measured_fraction_theta_full 0.983
_diffrn_measured_fraction_theta_max 0.983
_diffrn_measurement_device_type 'Siemens SMART? CCD area-detector'
_diffrn_measurement_method '\f and \w scans'
_diffrn_radiation_monochromator graphite
_diffrn_radiation_source 'fine-focus sealed tube'
_diffrn_radiation_type MoK\a
_diffrn_radiation_wavelength 0.71073
_diffrn_reflns_av_R_equivalents 0.046
_diffrn_reflns_av_sigmaI/netI 0.026
_diffrn_reflns_limit_h_max 14
_diffrn_reflns_limit_h_min -14
_diffrn_reflns_limit_k_max 22
_diffrn_reflns_limit_k_min -22
_diffrn_reflns_limit_l_max 13
_diffrn_reflns_limit_l_min -17
_diffrn_reflns_number 37694
_diffrn_reflns_theta_full 26.39
_diffrn_reflns_theta_max 26.39
_diffrn_reflns_theta_min 1.85
_diffrn_standards_decay_% 0
_diffrn_standards_number 0
_exptl_absorpt_coefficient_mu 0.851
_exptl_absorpt_correction_T_max 0.815
_exptl_absorpt_correction_T_min 0.679
_exptl_absorpt_correction_type multi-scan
_exptl_absorpt_process_details '(Blessing, 1995)'
_exptl_crystal_colour colourless
_exptl_crystal_density_diffrn 1.515
_exptl_crystal_density_meas ?
_exptl_crystal_density_method 'not measured'
_exptl_crystal_description block
_exptl_crystal_F_000 1416
_exptl_crystal_size_max 0.65
_exptl_crystal_size_mid 0.30
_exptl_crystal_size_min 0.24
_refine_diff_density_max 0.34
_refine_diff_density_min -0.60
_refine_ls_extinction_method none
_refine_ls_goodness_of_fit_ref 1.088
_refine_ls_hydrogen_treatment constr
_refine_ls_matrix_type full
_refine_ls_number_parameters 403
_refine_ls_number_reflns 5953
_refine_ls_number_restraints 0
_refine_ls_restrained_S_all 1.088
_refine_ls_R_factor_all 0.063
_refine_ls_R_factor_gt 0.044
_refine_ls_shift/su_max 0.001
_refine_ls_shift/su_mean 0.000
_refine_ls_structure_factor_coef Fsqd
_refine_ls_weighting_details 'calc w = 1/[\s^2^(Fo^2^)+(0.0575P)^2^+2.8442P] where P=(Fo^2^+2Fc^2^)/3'
_refine_ls_weighting_scheme calc
_refine_ls_wR_factor_gt 0.108
_refine_ls_wR_factor_ref 0.121
_reflns_number_gt 4627
_reflns_number_total 5953
_reflns_threshold_expression I>2\s(I)
_cod_data_source_file ta1372.cif
_cod_data_source_block I
_cod_depositor_comments
;
The following automatic conversions were performed:
'_geom_bond_publ_flag' value 'Y' changed to 'y' according to
'/home/saulius/struct/CIF-dictionaries/cif_core.dic' dictionary named
'cif_core.dic' version 2.4.1 from 2010-06-29 (18
times).

'_geom_bond_publ_flag' value 'N' changed to 'n' according to
'/home/saulius/struct/CIF-dictionaries/cif_core.dic' dictionary named
'cif_core.dic' version 2.4.1 from 2010-06-29 (100 times).

Automatic conversion script
Id: cif_fix_enum 1527 2010-12-29 10:47:43Z saulius 

The following automatic conversions were performed:

'_geom_bond_publ_flag' value 'Y' changed to 'y' according to
/home/saulius/struct/CIF-dictionaries/cif_core.dic dictionary named
'cif_core.dic' version 2.4.1 from 2010-06-29 (18
times).

'_geom_bond_publ_flag' value 'N' changed to 'n' according to
/home/saulius/struct/CIF-dictionaries/cif_core.dic dictionary named
'cif_core.dic' version 2.4.1 from 2010-06-29 (100
times).

'_geom_angle_publ_flag' value 'Y' changed to 'y' according
to /home/saulius/struct/CIF-dictionaries/cif_core.dic dictionary
named 'cif_core.dic' version 2.4.1 from 2010-06-29 (32
times).

'_geom_angle_publ_flag' value 'N' changed to 'n' according
to /home/saulius/struct/CIF-dictionaries/cif_core.dic dictionary
named 'cif_core.dic' version 2.4.1 from 2010-06-29 (238
times).

'_geom_torsion_publ_flag' value 'N' changed to 'n' according
to /home/saulius/struct/CIF-dictionaries/cif_core.dic dictionary
named 'cif_core.dic' version 2.4.1 from 2010-06-29 (237
times).

'_geom_torsion_publ_flag' value 'Y' changed to 'y' according
to /home/saulius/struct/CIF-dictionaries/cif_core.dic dictionary
named 'cif_core.dic' version 2.4.1 from 2010-06-29 (8 times).

Automatic conversion script
Id: cif_fix_values 1715 2011-07-08 13:25:40Z adriana 

The following automatic conversions were performed:

'_exptl_crystal_density_meas' value 'not measured' was changed to '?'
- the value is perceived as not measured.

Automatic conversion script
Id: cif_fix_values 3008 2015-01-20 13:52:24Z robertas 
;
_cod_original_cell_volume 2956.9(17)
_cod_original_sg_symbol_H-M 'P 21/n'
_cod_database_code 2012728
_cod_database_fobs_code 2012728

loop_
_symmetry_equiv_pos_as_xyz
'x, y, z'
'-x+1/2, y+1/2, -z+1/2'
'-x, -y, -z'
'x-1/2, -y-1/2, z-1/2'

loop_
_atom_site_label
_atom_site_fract_x
_atom_site_fract_y
_atom_site_fract_z
_atom_site_U_iso_or_equiv
_atom_site_adp_type
_atom_site_calc_flag
_atom_site_refinement_flags
_atom_site_occupancy
_atom_site_disorder_assembly
_atom_site_disorder_group
_atom_site_type_symbol
Ti1 0.68892(4) 0.15471(3) 0.12697(4) 0.03007(14) Uani d . 1 E . Ti
Ti2 0.85655(4) 0.24374(3) -0.02048(3) 0.02823(14) Uani d . 1 . . Ti
Ti3 0.69451(4) 0.38075(3) -0.10298(4) 0.03387(15) Uani d . 1 F . Ti
O1 0.72785(16) 0.16827(11) -0.01469(13) 0.0321(4) Uani d . 1 . . O
O2 0.83563(16) 0.21754(11) 0.11819(13) 0.0318(4) Uani d . 1 . . O
O3 0.57419(17) 0.22159(12) 0.12807(15) 0.0396(5) Uani d . 1 . . O
O4 0.71955(18) 0.14691(12) 0.26017(14) 0.0387(5) Uani d . 1 E . O
O5 0.59248(16) 0.07627(11) 0.09340(16) 0.0396(5) Uani d . 1 E . O
O6 0.79220(16) 0.34434(10) 0.01297(14) 0.0318(4) Uani d . 1 . . O
O7 0.77309(17) 0.28353(11) -0.13880(14) 0.0354(4) Uani d . 1 . . O
O8 0.55886(17) 0.35265(12) -0.05704(16) 0.0429(5) Uani d . 1 . . O
O9 0.92808(17) 0.17363(12) -0.09350(15) 0.0393(5) Uani d . 1 . . O
O10 0.99678(16) 0.28678(12) 0.00438(16) 0.0397(5) Uani d . 1 . . O
O11 0.64694(18) 0.39184(13) -0.23317(16) 0.0446(5) Uani d . 1 F . O
O12 0.69245(19) 0.47452(12) -0.05015(18) 0.0482(6) Uani d . 1 F . O
N1 0.8113(2) 0.05173(14) 0.14030(19) 0.0372(6) Uani d . 1 . . N
N2 0.8527(2) 0.43968(14) -0.17457(18) 0.0367(6) Uani d . 1 . . N
C1 0.6848(3) 0.13074(17) -0.1002(2) 0.0364(7) Uani d . 1 . . C
H1A 0.6220 0.0980 -0.0827 0.044 Uiso calc R 1 . . H
H1B 0.7461 0.1006 -0.1263 0.044 Uiso calc R 1 . . H
C2 0.6409(3) 0.18408(19) -0.1784(2) 0.0451(8) Uani d . 1 . . C
H2A 0.6079 0.1562 -0.2347 0.054 Uiso calc R 1 . . H
H2B 0.5787 0.2132 -0.1518 0.054 Uiso calc R 1 . . H
C3 0.7308(3) 0.23553(18) -0.2148(2) 0.0432(8) Uani d . 1 . . C
H3A 0.7950 0.2070 -0.2392 0.052 Uiso calc R 1 . . H
H3B 0.6974 0.2645 -0.2699 0.052 Uiso calc R 1 . . H
C4 0.8783(3) 0.26598(17) 0.1939(2) 0.0394(7) Uani d . 1 . . C
H4A 0.9605 0.2750 0.1859 0.047 Uiso calc R 1 . . H
H4B 0.8701 0.2428 0.2584 0.047 Uiso calc R 1 . . H
C5 0.8149(3) 0.33775(18) 0.1910(2) 0.0435(7) Uani d . 1 . . C
H5A 0.8410 0.3669 0.2485 0.052 Uiso calc R 1 . . H
H5B 0.7324 0.3280 0.1965 0.052 Uiso calc R 1 . . H
C6 0.8306(3) 0.38226(17) 0.0993(2) 0.0408(7) Uani d . 1 . . C
H6A 0.7876 0.4283 0.1037 0.049 Uiso calc R 1 . . H
H6B 0.9124 0.3945 0.0950 0.049 Uiso calc R 1 . . H
C7 0.4791(3) 0.22988(18) 0.0605(3) 0.0442(8) Uani d . 1 . . C
H7A 0.4189 0.1948 0.0767 0.053 Uiso calc R 1 . . H
H7B 0.5030 0.2186 -0.0061 0.053 Uiso calc R 1 . . H
C8 0.4304(3) 0.30665(19) 0.0620(3) 0.0491(9) Uani d . 1 . . C
H8A 0.3637 0.3093 0.0149 0.059 Uiso calc R 1 . . H
H8B 0.4030 0.3166 0.1279 0.059 Uiso calc R 1 . . H
C9 0.5148(3) 0.36515(19) 0.0369(3) 0.0470(8) Uani d . 1 . . C
H9A 0.4766 0.4131 0.0372 0.056 Uiso calc R 1 . . H
H9B 0.5785 0.3659 0.0870 0.056 Uiso calc R 1 . . H
C10 0.8057(3) 0.1013(2) 0.3028(2) 0.0506(8) Uani d . 1 . . C
H10A 0.7883 0.0898 0.3711 0.061 Uiso calc R 1 A 1 H
H10B 0.8804 0.1264 0.3036 0.061 Uiso calc R 1 A 1 H
C13 0.6243(3) 0.00294(18) 0.0881(3) 0.0528(9) Uani d . 1 . . C
H13A 0.5827 -0.0202 0.0317 0.063 Uiso calc R 1 B 1 H
H13B 0.6027 -0.0225 0.1482 0.063 Uiso calc R 1 B 1 H
C15 1.0357(3) 0.1810(2) -0.1380(2) 0.0482(8) Uani d . 1 . . C
H15A 1.0308 0.2204 -0.1871 0.058 Uiso calc R 1 . . H
H15B 1.0540 0.1353 -0.1719 0.058 Uiso calc R 1 . . H
C16 1.1291(3) 0.1980(2) -0.0616(3) 0.0532(9) Uani d . 1 . . C
H16A 1.1304 0.1600 -0.0105 0.064 Uiso calc R 1 . . H
H16B 1.2037 0.1972 -0.0923 0.064 Uiso calc R 1 . . H
C17 1.1128(3) 0.2710(2) -0.0148(3) 0.0502(8) Uani d . 1 . . C
H17A 1.1592 0.2730 0.0474 0.060 Uiso calc R 1 . . H
H17B 1.1415 0.3091 -0.0583 0.060 Uiso calc R 1 . . H
C18 0.7163(3) 0.4146(3) -0.3084(3) 0.0645(11) Uani d . 1 . . C
H18A 0.6891 0.4624 -0.3328 0.077 Uiso calc R 1 C 1 H
H18B 0.7082 0.3796 -0.3632 0.077 Uiso calc R 1 C 1 H
C21 0.7747(4) 0.5290(2) -0.0646(3) 0.0693(12) Uani d . 1 . . C
H21A 0.8337 0.5271 -0.0104 0.083 Uiso calc R 1 D 1 H
H21B 0.7375 0.5772 -0.0629 0.083 Uiso calc R 1 D 1 H
C11A 0.8113(4) 0.0309(3) 0.2431(3) 0.0454(12) Uani d P 0.772(7) E 1 C
H11A 0.8816 0.0035 0.2620 0.055 Uiso calc PR 0.772(7) E 1 H
H11B 0.7445 -0.0003 0.2549 0.055 Uiso calc PR 0.772(7) E 1 H
C12A 0.7485(4) -0.0046(2) 0.0774(4) 0.0457(13) Uani d P 0.772(7) E 1 C
H12A 0.7663 0.0023 0.0081 0.055 Uiso calc PR 0.772(7) E 1 H
H12B 0.7736 -0.0539 0.0977 0.055 Uiso calc PR 0.772(7) E 1 H
C14A 0.9289(4) 0.0592(3) 0.1064(4) 0.0429(11) Uani d P 0.772(7) E 1 C
H14A 0.9256 0.0733 0.0373 0.051 Uiso calc PR 0.772(7) E 1 H
H14B 0.9689 0.0126 0.1141 0.051 Uiso calc PR 0.772(7) E 1 H
H14C 0.9700 0.0964 0.1452 0.051 Uiso calc PR 0.772(7) E 1 H
C19A 0.8385(7) 0.4205(6) -0.2770(5) 0.046(2) Uani d P 0.520(13) F 1 C
H19A 0.8768 0.3736 -0.2882 0.055 Uiso calc PR 0.520(13) F 1 H
H19B 0.8751 0.4579 -0.3168 0.055 Uiso calc PR 0.520(13) F 1 H
C20A 0.8294(7) 0.5206(4) -0.1572(6) 0.0423(19) Uani d P 0.520(13) F 1 C
H20A 0.9020 0.5481 -0.1555 0.051 Uiso calc PR 0.520(13) F 1 H
H20B 0.7790 0.5401 -0.2111 0.051 Uiso calc PR 0.520(13) F 1 H
C22A 0.9715(6) 0.4240(5) -0.1373(7) 0.045(2) Uani d P 0.520(13) F 1 C
H22A 0.9797 0.4366 -0.0678 0.054 Uiso calc PR 0.520(13) F 1 H
H22B 1.0252 0.4528 -0.1738 0.054 Uiso calc PR 0.520(13) F 1 H
H22C 0.9878 0.3722 -0.1457 0.054 Uiso calc PR 0.520(13) F 1 H
C11B 0.8755(12) 0.0719(8) 0.2425(9) 0.038(4) Uani d P 0.228(7) E 2 C
H11C 0.9093 0.0274 0.2724 0.045 Uiso calc PR 0.228(7) E 2 H
H11D 0.9384 0.1063 0.2310 0.045 Uiso calc PR 0.228(7) E 2 H
C12B 0.7363(12) -0.0077(7) 0.1539(13) 0.042(4) Uani d P 0.228(7) E 2 C
H12C 0.7174 -0.0107 0.2234 0.050 Uiso calc PR 0.228(7) E 2 H
H12D 0.7740 -0.0536 0.1362 0.050 Uiso calc PR 0.228(7) E 2 H
C14B 0.8993(13) 0.0412(9) 0.0715(12) 0.035(4) Uiso d P 0.228(7) E 2 C
H14D 0.9226 0.0884 0.0461 0.042 Uiso calc PR 0.228(7) E 2 H
H14E 0.8698 0.0107 0.0173 0.042 Uiso calc PR 0.228(7) E 2 H
H14F 0.9653 0.0174 0.1044 0.042 Uiso calc PR 0.228(7) E 2 H
C19B 0.8064(8) 0.4603(7) -0.2722(6) 0.049(2) Uani d P 0.480(13) F 2 C
H19C 0.7780 0.5109 -0.2698 0.059 Uiso calc PR 0.480(13) F 2 H
H19D 0.8687 0.4590 -0.3183 0.059 Uiso calc PR 0.480(13) F 2 H
C20B 0.8691(8) 0.5008(5) -0.1113(9) 0.052(3) Uani d P 0.480(13) F 2 C
H20C 0.9275 0.4873 -0.0599 0.062 Uiso calc PR 0.480(13) F 2 H
H20D 0.9016 0.5405 -0.1498 0.062 Uiso calc PR 0.480(13) F 2 H
C22B 0.9591(7) 0.3966(6) -0.1842(9) 0.050(3) Uani d P 0.480(13) F 2 C
H22D 0.9437 0.3559 -0.2289 0.060 Uiso calc PR 0.480(13) F 2 H
H22E 0.9852 0.3780 -0.1199 0.060 Uiso calc PR 0.480(13) F 2 H
H22F 1.0183 0.4277 -0.2100 0.060 Uiso calc PR 0.480(13) F 2 H

loop_
_atom_site_aniso_label
_atom_site_aniso_U_11
_atom_site_aniso_U_22
_atom_site_aniso_U_33
_atom_site_aniso_U_12
_atom_site_aniso_U_13
_atom_site_aniso_U_23
Ti1 0.0283(2) 0.0338(3) 0.0285(3) -0.0006(2) 0.0047(2) 0.0016(2)
Ti2 0.0269(2) 0.0332(3) 0.0250(3) 0.00121(19) 0.00486(19) 0.00105(19)
Ti3 0.0302(3) 0.0377(3) 0.0344(3) 0.0042(2) 0.0093(2) 0.0077(2)
O1 0.0333(10) 0.0383(11) 0.0247(10) -0.0048(8) 0.0005(8) -0.0039(8)
O2 0.0355(10) 0.0361(11) 0.0236(9) -0.0050(8) -0.0005(8) -0.0013(8)
O3 0.0347(10) 0.0451(12) 0.0394(12) 0.0048(9) 0.0070(9) 0.0052(9)
O4 0.0424(11) 0.0459(12) 0.0283(11) 0.0006(9) 0.0070(9) 0.0055(9)
O5 0.0323(10) 0.0384(12) 0.0479(13) -0.0044(9) 0.0013(9) 0.0058(10)
O6 0.0340(10) 0.0324(10) 0.0293(10) -0.0013(8) 0.0052(8) -0.0028(8)
O7 0.0397(11) 0.0411(11) 0.0257(10) 0.0049(9) 0.0038(8) 0.0005(9)
O8 0.0318(10) 0.0553(14) 0.0425(12) 0.0061(9) 0.0102(9) 0.0132(10)
O9 0.0364(11) 0.0457(12) 0.0366(12) 0.0062(9) 0.0101(9) -0.0004(9)
O10 0.0283(10) 0.0469(12) 0.0443(12) -0.0008(9) 0.0070(9) 0.0028(10)
O11 0.0358(11) 0.0564(14) 0.0418(12) 0.0002(10) 0.0030(9) 0.0178(10)
O12 0.0516(13) 0.0386(12) 0.0562(15) 0.0106(10) 0.0218(11) 0.0071(10)
N1 0.0344(12) 0.0395(14) 0.0381(14) 0.0008(10) 0.0050(10) 0.0056(11)
N2 0.0329(12) 0.0408(14) 0.0369(14) 0.0018(10) 0.0072(10) 0.0069(11)
C1 0.0389(15) 0.0401(16) 0.0294(15) -0.0040(12) -0.0063(12) -0.0083(12)
C2 0.0526(19) 0.0507(19) 0.0307(16) 0.0033(15) -0.0101(14) -0.0083(14)
C3 0.0573(19) 0.0514(19) 0.0206(14) 0.0085(15) -0.0011(13) -0.0017(13)
C4 0.0476(17) 0.0444(18) 0.0255(14) -0.0137(14) -0.0063(13) -0.0022(12)
C5 0.0553(19) 0.0434(18) 0.0317(16) -0.0065(15) 0.0015(14) -0.0104(13)
C6 0.0505(18) 0.0353(16) 0.0365(17) -0.0042(13) 0.0003(14) -0.0078(13)
C7 0.0330(15) 0.0511(19) 0.0489(19) -0.0022(14) 0.0053(14) 0.0126(15)
C8 0.0337(15) 0.056(2) 0.060(2) 0.0092(14) 0.0192(15) 0.0209(17)
C9 0.0414(17) 0.0492(19) 0.052(2) 0.0094(14) 0.0189(15) 0.0087(15)
C10 0.060(2) 0.055(2) 0.0358(18) -0.0010(17) -0.0065(16) 0.0107(15)
C13 0.054(2) 0.0376(18) 0.065(2) -0.0066(15) -0.0112(17) 0.0022(16)
C15 0.0446(17) 0.056(2) 0.0452(19) 0.0136(16) 0.0181(15) 0.0049(16)
C16 0.0341(16) 0.069(2) 0.057(2) 0.0115(16) 0.0123(15) 0.0108(18)
C17 0.0285(15) 0.063(2) 0.059(2) 0.0009(14) 0.0041(14) 0.0092(17)
C18 0.058(2) 0.099(3) 0.0369(19) -0.019(2) 0.0029(17) 0.023(2)
C21 0.086(3) 0.0328(19) 0.093(3) -0.0038(19) 0.045(3) 0.0006(19)
C11A 0.052(3) 0.045(3) 0.039(2) 0.003(2) 0.0006(19) 0.0118(19)
C12A 0.051(3) 0.034(2) 0.051(3) 0.0046(18) -0.001(2) -0.001(2)
C14A 0.036(2) 0.044(3) 0.050(3) 0.0075(19) 0.006(2) 0.002(2)
C19A 0.051(4) 0.053(5) 0.034(4) 0.000(4) 0.015(3) 0.008(3)
C20A 0.043(4) 0.039(4) 0.045(4) -0.006(3) 0.000(3) 0.015(3)
C22A 0.032(3) 0.052(5) 0.051(5) -0.006(3) 0.007(3) 0.006(4)
C11B 0.038(7) 0.048(9) 0.026(7) 0.009(7) -0.008(5) 0.012(6)
C12B 0.053(8) 0.021(6) 0.053(11) 0.002(6) 0.016(7) 0.001(6)
C19B 0.051(5) 0.057(6) 0.039(4) -0.005(4) 0.009(3) 0.017(4)
C20B 0.049(5) 0.047(5) 0.059(6) -0.017(4) 0.010(4) -0.002(4)
C22B 0.033(4) 0.054(6) 0.066(7) 0.011(4) 0.021(4) 0.024(5)

loop_
_atom_type_symbol
_atom_type_description
_atom_type_scat_dispersion_real
_atom_type_scat_dispersion_imag
_atom_type_scat_source
C C 0.0033 0.0016 'International Tables Vol C Tables 4.2.6.8 and 6.1.1.4'
H H 0.0000 0.0000 'International Tables Vol C Tables 4.2.6.8 and 6.1.1.4'
N N 0.0061 0.0033 'International Tables Vol C Tables 4.2.6.8 and 6.1.1.4'
O O 0.0106 0.0060 'International Tables Vol C Tables 4.2.6.8 and 6.1.1.4'
Ti Ti 0.2776 0.4457 'International Tables Vol C Tables 4.2.6.8 and 6.1.1.4'

loop_
_geom_angle_atom_site_label_1
_geom_angle_atom_site_label_2
_geom_angle_atom_site_label_3
_geom_angle
_geom_angle_publ_flag
O3 Ti1 O4 98.72(10) y
O3 Ti1 O5 94.90(10) y
O4 Ti1 O5 105.51(10) y
O3 Ti1 O1 97.22(9) y
O4 Ti1 O1 155.68(9) y
O5 Ti1 O1 91.25(9) y
O3 Ti1 O2 103.75(9) y
O4 Ti1 O2 88.82(8) y
O5 Ti1 O2 154.54(9) y
O1 Ti1 O2 69.57(7) y
O3 Ti1 N1 168.34(9) y
O4 Ti1 N1 77.02(9) y
O5 Ti1 N1 76.10(9) y
O1 Ti1 N1 90.46(9) y
O2 Ti1 N1 87.13(9) y
O10 Ti2 O9 88.59(10) y
O10 Ti2 O2 94.54(9) y
O9 Ti2 O2 115.25(9) y
O10 Ti2 O7 113.00(9) y
O9 Ti2 O7 91.96(9) y
O2 Ti2 O7 142.05(8) y
O10 Ti2 O1 159.07(9) y
O9 Ti2 O1 84.46(9) y
O2 Ti2 O1 70.93(8) y
O7 Ti2 O1 87.01(8) y
O10 Ti2 O6 84.59(9) y
O9 Ti2 O6 157.56(9) y
O2 Ti2 O6 86.65(8) y
O7 Ti2 O6 71.31(8) y
O1 Ti2 O6 108.73(8) y
O8 Ti3 O11 97.92(10) n
O8 Ti3 O12 95.76(10) n
O11 Ti3 O12 105.15(11) n
O8 Ti3 O6 96.04(9) n
O11 Ti3 O6 157.28(9) n
O12 Ti3 O6 91.13(10) n
O8 Ti3 O7 104.03(10) n
O11 Ti3 O7 89.06(9) n
O12 Ti3 O7 153.84(10) n
O6 Ti3 O7 70.17(8) n
O8 Ti3 N2 168.27(9) n
O11 Ti3 N2 76.05(9) n
O12 Ti3 N2 76.48(9) n
O6 Ti3 N2 92.94(8) n
O7 Ti3 N2 86.11(9) n
C1 O1 Ti1 129.50(17) y
C1 O1 Ti2 121.67(17) n
Ti1 O1 Ti2 108.68(9) y
C4 O2 Ti2 118.92(17) n
C4 O2 Ti1 124.17(17) n
Ti2 O2 Ti1 109.38(9) n
C7 O3 Ti1 128.5(2) n
C10 O4 Ti1 123.5(2) n
C13 O5 Ti1 126.44(19) n
C6 O6 Ti3 129.10(18) n
C6 O6 Ti2 121.36(18) n
Ti3 O6 Ti2 108.80(9) n
C3 O7 Ti2 120.14(18) n
C3 O7 Ti3 123.99(18) n
Ti2 O7 Ti3 109.26(9) n
C9 O8 Ti3 129.0(2) n
C15 O9 Ti2 126.4(2) n
C17 O10 Ti2 136.8(2) n
C18 O11 Ti3 125.4(2) n
C21 O12 Ti3 125.3(2) n
C12B N1 C14B 116.7(9) n
C14B N1 C11A 128.9(7) n
C12B N1 C14A 134.7(6) n
C11A N1 C14A 111.8(3) n
C11A N1 C12A 110.2(3) n
C14A N1 C12A 108.5(3) n
C12B N1 C11B 109.3(9) n
C14B N1 C11B 106.3(8) n
C12B N1 Ti1 104.4(6) n
C14B N1 Ti1 120.3(6) n
C11A N1 Ti1 104.8(2) n
C14A N1 Ti1 118.0(2) n
C12A N1 Ti1 103.1(2) n
C11B N1 Ti1 97.9(5) n
C20B N2 C19A 141.8(6) n
C20B N2 C19B 112.5(6) n
C19A N2 C22A 110.3(5) n
C19B N2 C22A 131.4(5) n
C20B N2 C22B 112.6(6) n
C19B N2 C22B 109.3(5) n
C19A N2 C20A 111.9(5) n
C22A N2 C20A 107.8(5) n
C22B N2 C20A 133.3(5) n
C20B N2 Ti3 101.0(3) n
C19A N2 Ti3 103.4(3) n
C19B N2 Ti3 103.3(3) n
C22A N2 Ti3 120.1(3) n
C22B N2 Ti3 117.6(4) n
C20A N2 Ti3 103.2(3) n
O1 C1 C2 111.0(2) n
O1 C1 H1A 109.4 n
C2 C1 H1A 109.4 n
O1 C1 H1B 109.4 n
C2 C1 H1B 109.4 n
H1A C1 H1B 108.0 n
C3 C2 C1 114.6(3) n
C3 C2 H2A 108.6 n
C1 C2 H2A 108.6 n
C3 C2 H2B 108.6 n
C1 C2 H2B 108.6 n
H2A C2 H2B 107.6 n
O7 C3 C2 111.5(2) n
O7 C3 H3A 109.3 n
C2 C3 H3A 109.3 n
O7 C3 H3B 109.3 n
C2 C3 H3B 109.3 n
H3A C3 H3B 108.0 n
O2 C4 C5 111.6(2) n
O2 C4 H4A 109.3 n
C5 C4 H4A 109.3 n
O2 C4 H4B 109.3 n
C5 C4 H4B 109.3 n
H4A C4 H4B 108.0 n
C4 C5 C6 114.4(3) n
C4 C5 H5A 108.7 n
C6 C5 H5A 108.7 n
C4 C5 H5B 108.7 n
C6 C5 H5B 108.7 n
H5A C5 H5B 107.6 n
O6 C6 C5 112.0(2) n
O6 C6 H6A 109.2 n
C5 C6 H6A 109.2 n
O6 C6 H6B 109.2 n
C5 C6 H6B 109.2 n
H6A C6 H6B 107.9 n
O3 C7 C8 111.9(3) n
O3 C7 H7A 109.2 n
C8 C7 H7A 109.2 n
O3 C7 H7B 109.2 n
C8 C7 H7B 109.2 n
H7A C7 H7B 107.9 n
C9 C8 C7 114.0(3) n
C9 C8 H8A 108.8 n
C7 C8 H8A 108.8 n
C9 C8 H8B 108.8 n
C7 C8 H8B 108.8 n
H8A C8 H8B 107.6 n
O8 C9 C8 111.1(3) n
O8 C9 H9A 109.4 n
C8 C9 H9A 109.4 n
O8 C9 H9B 109.4 n
C8 C9 H9B 109.4 n
H9A C9 H9B 108.0 n
C11B C10 O4 116.1(6) n
O4 C10 C11A 109.2(3) n
C11B C10 H10A 132.3 n
O4 C10 H10A 109.8 n
C11A C10 H10A 109.8 n
O4 C10 H10B 109.8 n
C11A C10 H10B 109.8 n
H10A C10 H10B 108.3 n
O5 C13 C12A 111.2(3) n
O5 C13 C12B 107.9(5) n
O5 C13 H13A 109.4 n
C12A C13 H13A 109.4 n
C12B C13 H13A 139.6 n
O5 C13 H13B 109.4 n
C12A C13 H13B 109.4 n
H13A C13 H13B 108.0 n
O9 C15 C16 110.4(3) n
O9 C15 H15A 109.6 n
C16 C15 H15A 109.6 n
O9 C15 H15B 109.6 n
C16 C15 H15B 109.6 n
H15A C15 H15B 108.1 n
C17 C16 C15 112.1(3) n
C17 C16 H16A 109.2 n
C15 C16 H16A 109.2 n
C17 C16 H16B 109.2 n
C15 C16 H16B 109.2 n
H16A C16 H16B 107.9 n
O10 C17 C16 113.7(3) n
O10 C17 H17A 108.8 n
C16 C17 H17A 108.8 n
O10 C17 H17B 108.8 n
C16 C17 H17B 108.8 n
H17A C17 H17B 107.7 n
O11 C18 C19B 111.6(4) n
O11 C18 C19A 113.3(4) n
O11 C18 H18A 108.9 n
C19A C18 H18A 108.9 n
O11 C18 H18B 108.9 n
C19B C18 H18B 133.8 n
C19A C18 H18B 108.9 n
H18A C18 H18B 107.7 n
C20B C21 O12 111.1(4) n
O12 C21 C20A 112.3(4) n
O12 C21 H21A 109.1 n
C20A C21 H21A 109.1 n
C20B C21 H21B 134.4 n
O12 C21 H21B 109.1 n
C20A C21 H21B 109.1 n
H21A C21 H21B 107.9 n
N1 C11A C10 107.1(3) n
N1 C11A H11A 110.3 n
C10 C11A H11A 110.3 n
N1 C11A H11B 110.3 n
C10 C11A H11B 110.3 n
H11A C11A H11B 108.6 n
C13 C12A N1 109.5(3) n
C13 C12A H12A 109.8 n
N1 C12A H12A 109.8 n
C13 C12A H12B 109.8 n
N1 C12A H12B 109.8 n
H12A C12A H12B 108.2 n
N1 C14A H14A 109.5 n
N1 C14A H14B 109.5 n
H14A C14A H14B 109.5 n
N1 C14A H14C 109.5 n
H14A C14A H14C 109.5 n
H14B C14A H14C 109.5 n
N2 C19A C18 111.3(5) n
N2 C19A H19A 109.4 n
C18 C19A H19A 109.4 n
N2 C19A H19B 109.4 n
C18 C19A H19B 109.4 n
H19A C19A H19B 108.0 n
C21 C20A N2 109.1(5) n
C21 C20A H20A 109.9 n
N2 C20A H20A 109.9 n
C21 C20A H20B 109.9 n
N2 C20A H20B 109.9 n
H20A C20A H20B 108.3 n
N2 C22A H22A 109.5 n
N2 C22A H22B 109.5 n
H22A C22A H22B 109.5 n
N2 C22A H22C 109.5 n
H22A C22A H22C 109.5 n
H22B C22A H22C 109.5 n
C10 C11B N1 111.5(9) n
C10 C11B H11C 109.3 n
N1 C11B H11C 109.3 n
C10 C11B H11D 109.3 n
N1 C11B H11D 109.3 n
H11C C11B H11D 108.0 n
N1 C12B C13 109.6(9) n
N1 C12B H12C 109.8 n
C13 C12B H12C 109.8 n
N1 C12B H12D 109.8 n
C13 C12B H12D 109.8 n
H12C C12B H12D 108.2 n
N1 C14B H14D 109.5 n
N1 C14B H14E 109.5 n
H14D C14B H14E 109.5 n
N1 C14B H14F 109.5 n
H14D C14B H14F 109.5 n
H14E C14B H14F 109.5 n
C18 C19B N2 113.6(6) n
C18 C19B H19C 108.9 n
N2 C19B H19C 108.9 n
C18 C19B H19D 108.9 n
N2 C19B H19D 108.9 n
H19C C19B H19D 107.7 n
C21 C20B N2 118.8(6) n
C21 C20B H20C 107.6 n
N2 C20B H20C 107.6 n
C21 C20B H20D 107.6 n
N2 C20B H20D 107.6 n
H20C C20B H20D 107.0 n
N2 C22B H22D 109.5 n
N2 C22B H22E 109.5 n
H22D C22B H22E 109.5 n
N2 C22B H22F 109.5 n
H22D C22B H22F 109.5 n
H22E C22B H22F 109.5 n

loop_
_geom_bond_atom_site_label_1
_geom_bond_atom_site_label_2
_geom_bond_site_symmetry_2
_geom_bond_distance
_geom_bond_publ_flag
Ti1 O3 . 1.825(2) y
Ti1 O4 . 1.848(2) y
Ti1 O5 . 1.878(2) y
Ti1 O1 . 2.031(2) y
Ti1 O2 . 2.082(2) y
Ti1 N1 . 2.380(3) y
Ti2 O10 . 1.843(2) y
Ti2 O9 . 1.859(2) y
Ti2 O2 . 1.988(2) y
Ti2 O7 . 1.992(2) y
Ti2 O1 . 2.057(2) y
Ti2 O6 . 2.061(2) y
Ti3 O8 . 1.816(2) y
Ti3 O11 . 1.854(2) y
Ti3 O12 . 1.873(2) y
Ti3 O6 . 2.027(2) y
Ti3 O7 . 2.084(2) y
Ti3 N2 . 2.401(2) y
O1 C1 . 1.431(3) n
O2 C4 . 1.439(3) n
O3 C7 . 1.422(4) n
O4 C10 . 1.418(4) n
O5 C13 . 1.404(4) n
O6 C6 . 1.427(3) n
O7 C3 . 1.435(4) n
O8 C9 . 1.429(4) n
O9 C15 . 1.436(4) n
O10 C17 . 1.429(4) n
O11 C18 . 1.408(4) n
O12 C21 . 1.413(4) n
N1 C12B . 1.422(13) n
N1 C14B . 1.446(15) n
N1 C11A . 1.460(5) n
N1 C14A . 1.485(5) n
N1 C12A . 1.516(5) n
N1 C11B . 1.601(13) n
N2 C20B . 1.428(8) n
N2 C19A . 1.448(8) n
N2 C19B . 1.468(8) n
N2 C22A . 1.489(8) n
N2 C22B . 1.490(8) n
N2 C20A . 1.536(8) n
C1 C2 . 1.524(4) n
C1 H1A . 0.9900 n
C1 H1B . 0.9900 n
C2 C3 . 1.520(5) n
C2 H2A . 0.9900 n
C2 H2B . 0.9900 n
C3 H3A . 0.9900 n
C3 H3B . 0.9900 n
C4 C5 . 1.516(5) n
C4 H4A . 0.9900 n
C4 H4B . 0.9900 n
C5 C6 . 1.519(4) n
C5 H5A . 0.9900 n
C5 H5B . 0.9900 n
C6 H6A . 0.9900 n
C6 H6B . 0.9900 n
C7 C8 . 1.525(5) n
C7 H7A . 0.9900 n
C7 H7B . 0.9900 n
C8 C9 . 1.514(5) n
C8 H8A . 0.9900 n
C8 H8B . 0.9900 n
C9 H9A . 0.9900 n
C9 H9B . 0.9900 n
C10 C11B . 1.309(14) n
C10 C11A . 1.536(6) n
C10 H10A . 0.9900 n
C10 H10B . 0.9900 n
C13 C12A . 1.479(6) n
C13 C12B . 1.568(16) n
C13 H13A . 0.9900 n
C13 H13B . 0.9900 n
C15 C16 . 1.510(5) n
C15 H15A . 0.9900 n
C15 H15B . 0.9900 n
C16 C17 . 1.506(5) n
C16 H16A . 0.9900 n
C16 H16B . 0.9900 n
C17 H17A . 0.9900 n
C17 H17B . 0.9900 n
C18 C19B . 1.421(9) n
C18 C19A . 1.480(9) n
C18 H18A . 0.9900 n
C18 H18B . 0.9900 n
C21 C20B . 1.405(9) n
C21 C20A . 1.458(8) n
C21 H21A . 0.9900 n
C21 H21B . 0.9900 n
C11A H11A . 0.9900 n
C11A H11B . 0.9900 n
C12A H12A . 0.9900 n
C12A H12B . 0.9900 n
C14A H14A . 0.9800 n
C14A H14B . 0.9800 n
C14A H14C . 0.9800 n
C19A H19A . 0.9900 n
C19A H19B . 0.9900 n
C20A H20A . 0.9900 n
C20A H20B . 0.9900 n
C22A H22A . 0.9800 n
C22A H22B . 0.9800 n
C22A H22C . 0.9800 n
C11B H11C . 0.9900 n
C11B H11D . 0.9900 n
C12B H12C . 0.9900 n
C12B H12D . 0.9900 n
C14B H14D . 0.9800 n
C14B H14E . 0.9800 n
C14B H14F . 0.9800 n
C19B H19C . 0.9900 n
C19B H19D . 0.9900 n
C20B H20C . 0.9900 n
C20B H20D . 0.9900 n
C22B H22D . 0.9800 n
C22B H22E . 0.9800 n
C22B H22F . 0.9800 n

loop_
_geom_torsion_atom_site_label_1
_geom_torsion_atom_site_label_2
_geom_torsion_atom_site_label_3
_geom_torsion_atom_site_label_4
_geom_torsion
_geom_torsion_publ_flag
O3 Ti1 O1 C1 -91.6(2) n
O4 Ti1 O1 C1 137.7(3) n
O5 Ti1 O1 C1 3.5(2) n
O2 Ti1 O1 C1 166.3(2) n
N1 Ti1 O1 C1 79.6(2) n
O3 Ti1 O1 Ti2 92.89(11) n
O4 Ti1 O1 Ti2 -37.8(3) n
O5 Ti1 O1 Ti2 -172.02(10) n
O2 Ti1 O1 Ti2 -9.14(8) n
N1 Ti1 O1 Ti2 -95.91(10) n
O10 Ti2 O1 C1 -118.4(3) n
O9 Ti2 O1 C1 -47.3(2) n
O2 Ti2 O1 C1 -166.4(2) n
O7 Ti2 O1 C1 45.0(2) n
O6 Ti2 O1 C1 114.1(2) n
O10 Ti2 O1 Ti1 57.5(3) n
O9 Ti2 O1 Ti1 128.64(11) n
O2 Ti2 O1 Ti1 9.50(9) n
O7 Ti2 O1 Ti1 -139.10(10) n
O6 Ti2 O1 Ti1 -69.98(10) n
O10 Ti2 O2 C4 35.1(2) n
O9 Ti2 O2 C4 125.7(2) n
O7 Ti2 O2 C4 -102.5(2) n
O1 Ti2 O2 C4 -160.3(2) n
O6 Ti2 O2 C4 -49.2(2) n
O10 Ti2 O2 Ti1 -173.87(10) n
O9 Ti2 O2 Ti1 -83.29(12) n
O7 Ti2 O2 Ti1 48.48(18) n
O1 Ti2 O2 Ti1 -9.31(8) n
O6 Ti2 O2 Ti1 101.83(10) n
O3 Ti1 O2 C4 65.9(2) n
O4 Ti1 O2 C4 -32.7(2) n
O5 Ti1 O2 C4 -158.1(2) n
O1 Ti1 O2 C4 158.6(2) n
N1 Ti1 O2 C4 -109.8(2) n
O3 Ti1 O2 Ti2 -83.19(11) n
O4 Ti1 O2 Ti2 178.12(10) n
O5 Ti1 O2 Ti2 52.7(2) n
O1 Ti1 O2 Ti2 9.50(9) n
N1 Ti1 O2 Ti2 101.06(10) n
O4 Ti1 O3 C7 -149.2(2) n
O5 Ti1 O3 C7 -42.7(2) n
O1 Ti1 O3 C7 49.2(2) n
O2 Ti1 O3 C7 119.9(2) n
N1 Ti1 O3 C7 -81.6(5) n
O3 Ti1 O4 C10 -179.1(2) n
O5 Ti1 O4 C10 83.3(2) n
O1 Ti1 O4 C10 -48.7(4) n
O2 Ti1 O4 C10 -75.4(2) n
N1 Ti1 O4 C10 11.9(2) n
O3 Ti1 O5 C13 -173.8(3) n
O4 Ti1 O5 C13 -73.4(3) n
O1 Ti1 O5 C13 88.8(3) n
O2 Ti1 O5 C13 48.9(4) n
N1 Ti1 O5 C13 -1.3(3) n
O8 Ti3 O6 C6 -92.4(2) n
O11 Ti3 O6 C6 139.9(3) n
O12 Ti3 O6 C6 3.6(2) n
O7 Ti3 O6 C6 164.9(2) n
N2 Ti3 O6 C6 80.1(2) n
O8 Ti3 O6 Ti2 97.58(11) n
O11 Ti3 O6 Ti2 -30.1(3) n
O12 Ti3 O6 Ti2 -166.51(10) n
O7 Ti3 O6 Ti2 -5.20(8) n
N2 Ti3 O6 Ti2 -89.98(10) n
O10 Ti2 O6 C6 -49.1(2) n
O9 Ti2 O6 C6 -122.0(3) n
O2 Ti2 O6 C6 45.8(2) n
O7 Ti2 O6 C6 -165.6(2) n
O1 Ti2 O6 C6 114.4(2) n
O10 Ti2 O6 Ti3 121.90(10) n
O9 Ti2 O6 Ti3 49.0(3) n
O2 Ti2 O6 Ti3 -143.21(9) n
O7 Ti2 O6 Ti3 5.40(8) n
O1 Ti2 O6 Ti3 -74.65(10) n
O10 Ti2 O7 C3 126.7(2) n
O9 Ti2 O7 C3 37.4(2) n
O2 Ti2 O7 C3 -100.1(2) n
O1 Ti2 O7 C3 -46.9(2) n
O6 Ti2 O7 C3 -157.8(2) n
O10 Ti2 O7 Ti3 -80.69(12) n
O9 Ti2 O7 Ti3 -170.00(10) n
O2 Ti2 O7 Ti3 52.45(17) n
O1 Ti2 O7 Ti3 105.66(10) n
O6 Ti2 O7 Ti3 -5.26(8) n
O8 Ti3 O7 C3 65.2(2) n
O11 Ti3 O7 C3 -32.7(2) n
O12 Ti3 O7 C3 -156.7(2) n
O6 Ti3 O7 C3 156.7(2) n
N2 Ti3 O7 C3 -108.8(2) n
O8 Ti3 O7 Ti2 -86.05(11) n
O11 Ti3 O7 Ti2 176.02(10) n
O12 Ti3 O7 Ti2 52.0(2) n
O6 Ti3 O7 Ti2 5.39(9) n
N2 Ti3 O7 Ti2 99.94(10) n
O11 Ti3 O8 C9 -148.5(2) n
O12 Ti3 O8 C9 -42.3(3) n
O6 Ti3 O8 C9 49.4(3) n
O7 Ti3 O8 C9 120.4(2) n
N2 Ti3 O8 C9 -90.3(5) n
O10 Ti2 O9 C15 -22.5(2) n
O2 Ti2 O9 C15 -116.8(2) n
O7 Ti2 O9 C15 90.5(2) n
O1 Ti2 O9 C15 177.3(2) n
O6 Ti2 O9 C15 49.7(4) n
O9 Ti2 O10 C17 -5.2(3) n
O2 Ti2 O10 C17 110.0(3) n
O7 Ti2 O10 C17 -96.8(3) n
O1 Ti2 O10 C17 65.2(4) n
O6 Ti2 O10 C17 -163.8(3) n
O8 Ti3 O11 C18 179.1(3) n
O12 Ti3 O11 C18 80.9(3) n
O6 Ti3 O11 C18 -53.5(4) n
O7 Ti3 O11 C18 -76.8(3) n
N2 Ti3 O11 C18 9.4(3) n
O8 Ti3 O12 C21 -176.0(3) n
O11 Ti3 O12 C21 -76.1(3) n
O6 Ti3 O12 C21 87.8(3) n
O7 Ti3 O12 C21 44.7(4) n
N2 Ti3 O12 C21 -4.9(3) n
O3 Ti1 N1 C12B 17.8(9) n
O4 Ti1 N1 C12B 87.4(7) n
O5 Ti1 N1 C12B -22.4(7) n
O1 Ti1 N1 C12B -113.6(7) n
O2 Ti1 N1 C12B 176.9(7) n
O3 Ti1 N1 C14B 151.1(9) n
O4 Ti1 N1 C14B -139.2(8) n
O5 Ti1 N1 C14B 111.0(8) n
O1 Ti1 N1 C14B 19.8(8) n
O2 Ti1 N1 C14B -49.7(8) n
O3 Ti1 N1 C11A -53.9(6) n
O4 Ti1 N1 C11A 15.8(2) n
O5 Ti1 N1 C11A -94.1(3) n
O1 Ti1 N1 C11A 174.8(2) n
O2 Ti1 N1 C11A 105.3(2) n
O3 Ti1 N1 C14A -178.9(5) n
O4 Ti1 N1 C14A -109.3(3) n
O5 Ti1 N1 C14A 140.9(3) n
O1 Ti1 N1 C14A 49.7(3) n
O2 Ti1 N1 C14A -19.8(3) n
O3 Ti1 N1 C12A 61.5(6) n
O4 Ti1 N1 C12A 131.2(3) n
O5 Ti1 N1 C12A 21.3(2) n
O1 Ti1 N1 C12A -69.9(2) n
O2 Ti1 N1 C12A -139.4(2) n
O3 Ti1 N1 C11B -94.6(7) n
O4 Ti1 N1 C11B -25.0(6) n
O5 Ti1 N1 C11B -134.8(6) n
O1 Ti1 N1 C11B 134.0(6) n
O2 Ti1 N1 C11B 64.5(6) n
O8 Ti3 N2 C20B 66.5(8) n
O11 Ti3 N2 C20B 126.7(6) n
O12 Ti3 N2 C20B 17.0(6) n
O6 Ti3 N2 C20B -73.4(6) n
O7 Ti3 N2 C20B -143.3(6) n
O8 Ti3 N2 C19A -83.9(7) n
O11 Ti3 N2 C19A -23.7(5) n
O12 Ti3 N2 C19A -133.4(5) n
O6 Ti3 N2 C19A 136.1(5) n
O7 Ti3 N2 C19A 66.3(5) n
O8 Ti3 N2 C19B -50.0(8) n
O11 Ti3 N2 C19B 10.2(6) n
O12 Ti3 N2 C19B -99.5(6) n
O6 Ti3 N2 C19B 170.1(6) n
O7 Ti3 N2 C19B 100.2(6) n
O8 Ti3 N2 C22A 152.8(7) n
O11 Ti3 N2 C22A -147.1(5) n
O12 Ti3 N2 C22A 103.3(5) n
O6 Ti3 N2 C22A 12.8(5) n
O7 Ti3 N2 C22A -57.1(5) n
O8 Ti3 N2 C22B -170.5(8) n
O11 Ti3 N2 C22B -110.3(7) n
O12 Ti3 N2 C22B 140.0(7) n
O6 Ti3 N2 C22B 49.5(6) n
O7 Ti3 N2 C22B -20.4(6) n
O8 Ti3 N2 C20A 32.9(7) n
O11 Ti3 N2 C20A 93.0(4) n
O12 Ti3 N2 C20A -16.7(4) n
O6 Ti3 N2 C20A -107.1(4) n
O7 Ti3 N2 C20A -177.0(4) n
Ti1 O1 C1 C2 127.6(2) n
Ti2 O1 C1 C2 -57.4(3) n
O1 C1 C2 C3 61.5(3) y
Ti2 O7 C3 C2 63.5(3) n
Ti3 O7 C3 C2 -84.9(3) n
C1 C2 C3 O7 -64.9(4) y
Ti2 O2 C4 C5 66.0(3) n
Ti1 O2 C4 C5 -80.5(3) n
O2 C4 C5 C6 -64.7(3) y
Ti3 O6 C6 C5 134.4(2) n
Ti2 O6 C6 C5 -56.6(3) n
C4 C5 C6 O6 59.8(4) y
Ti1 O3 C7 C8 -157.4(2) n
O3 C7 C8 C9 59.7(4) y
Ti3 O8 C9 C8 -153.5(2) n
C7 C8 C9 O8 57.3(4) y
Ti1 O4 C10 C11B 9.7(9) n
Ti1 O4 C10 C11A -36.7(4) n
Ti1 O5 C13 C12A -20.4(5) n
Ti1 O5 C13 C12B 22.9(7) n
Ti2 O9 C15 C16 58.7(3) n
O9 C15 C16 C17 -65.4(4) y
Ti2 O10 C17 C16 -5.3(5) n
C15 C16 C17 O10 40.3(4) y
Ti3 O11 C18 C19B -28.4(7) n
Ti3 O11 C18 C19A 7.5(7) n
Ti3 O12 C21 C20B -9.3(8) n
Ti3 O12 C21 C20A 27.7(6) n
C12B N1 C11A C10 -136.0(7) n
C14B N1 C11A C10 116.0(9) n
C14A N1 C11A C10 92.9(4) n
C12A N1 C11A C10 -146.3(3) n
C11B N1 C11A C10 48.9(8) n
Ti1 N1 C11A C10 -36.0(4) n
C11B C10 C11A N1 -61.1(8) n
O4 C10 C11A N1 47.0(4) n
O5 C13 C12A N1 38.9(5) n
C11A N1 C12A C13 74.7(4) n
C14A N1 C12A C13 -162.6(3) n
Ti1 N1 C12A C13 -36.7(4) n
C22A N2 C19A C18 163.1(7) n
C22B N2 C19A C18 149.9(9) n
C20A N2 C19A C18 -76.9(8) n
Ti3 N2 C19A C18 33.5(8) n
O11 C18 C19A N2 -30.5(9) n
O12 C21 C20A N2 -40.7(7) n
C19A N2 C20A C21 144.4(6) n
C19B N2 C20A C21 135.4(7) n
C22A N2 C20A C21 -94.2(7) n
Ti3 N2 C20A C21 33.8(6) n
O4 C10 C11B N1 -35.7(12) n
C12B N1 C11B C10 -70.2(12) n
C14B N1 C11B C10 163.0(11) n
Ti1 N1 C11B C10 38.1(10) n
C14B N1 C12B C13 -96.6(11) n
C11B N1 C12B C13 142.7(9) n
Ti1 N1 C12B C13 38.8(10) n
O5 C13 C12B N1 -41.8(11) n
O11 C18 C19B N2 36.1(11) n
C20B N2 C19B C18 -135.3(8) n
Ti3 N2 C19B C18 -27.2(10) n
O12 C21 C20B N2 28.1(12) n
C19B N2 C20B C21 80.8(11) n
C22B N2 C20B C21 -155.1(9) n
Ti3 N2 C20B C21 -28.8(11) n
